data_7007310
loop_
_publ_author_name
'Zeng, Ming-Hua'
'Feng, Xiao-Long'
'Zhang, Wei-Xiong'
'Chen, Xiao-Ming'

_publ_section_title
;
 A robust microporous 3D cobalt(II) coordination polymer with new
 magnetically frustrated 2D lattices: single-crystal transformation and
 guest modulation of cooperative magnetic properties.
;
_journal_issue 44
_journal_name_full 'Dalton transactions (Cambridge, England : 2003)'
_journal_page_first 5294
_journal_page_last 5303
_journal_paper_doi 10.1039/b603337g
_journal_year 2006
_chemical_formula_moiety 'C10 H7 Co2 N O7, C H3 N O'
_chemical_formula_sum 'C11 H10 Co2 N2 O8'
_chemical_formula_weight 416.07
_chemical_name_systematic
;
?
;
_space_group_IT_number 15
_symmetry_cell_setting monoclinic
_symmetry_space_group_name_Hall '-C 2yc'
_symmetry_space_group_name_H-M 'C 1 2/c 1'
_atom_sites_solution_hydrogens geom
_atom_sites_solution_primary direct
_atom_sites_solution_secondary difmap
_audit_creation_method SHELXL-97
_cell_angle_alpha 90.00
_cell_angle_beta 128.540(5)
_cell_angle_gamma 90.00
_cell_formula_units_Z 8
_cell_length_a 23.583(9)
_cell_length_b 10.104(4)
_cell_length_c 15.060(6)
_cell_measurement_reflns_used 838
_cell_measurement_temperature 293(2)
_cell_measurement_theta_max 26.95
_cell_measurement_theta_min 2.30
_cell_volume 2806.9(19)
_computing_cell_refinement 'Bruker SMART'
_computing_data_collection 'Bruker SMART'
_computing_data_reduction 'Bruker SAINT'
_computing_molecular_graphics 'Bruker SHELXTL'
_computing_publication_material 'Bruker SHELXTL'
_computing_structure_refinement 'SHELXL-97 (Sheldrick, 1997)'
_computing_structure_solution 'SHELXS-97 (Sheldrick, 1990)'
_diffrn_ambient_temperature 293(2)
_diffrn_measured_fraction_theta_full 0.978
_diffrn_measured_fraction_theta_max 0.978
_diffrn_measurement_device_type 'CCD area detector'
_diffrn_measurement_method 'phi and omega scans'
_diffrn_radiation_monochromator graphite
_diffrn_radiation_source 'fine-focus sealed tube'
_diffrn_radiation_type MoK\a
_diffrn_radiation_wavelength 0.71073
_diffrn_reflns_av_R_equivalents 0.0398
_diffrn_reflns_av_sigmaI/netI 0.0492
_diffrn_reflns_limit_h_max 28
_diffrn_reflns_limit_h_min -27
_diffrn_reflns_limit_k_max 8
_diffrn_reflns_limit_k_min -12
_diffrn_reflns_limit_l_max 18
_diffrn_reflns_limit_l_min -18
_diffrn_reflns_number 7322
_diffrn_reflns_theta_full 26.00
_diffrn_reflns_theta_max 26.00
_diffrn_reflns_theta_min 2.71
_exptl_absorpt_coefficient_mu 2.409
_exptl_absorpt_correction_T_max 0.8306
_exptl_absorpt_correction_T_min 0.6710
_exptl_absorpt_correction_type multi-scan
_exptl_absorpt_process_details 'SADABS (Sheldrick, 1996)'
_exptl_crystal_colour red
_exptl_crystal_density_diffrn 1.969
_exptl_crystal_density_method 'not measured'
_exptl_crystal_description block
_exptl_crystal_F_000 1664
_exptl_crystal_size_max 0.18
_exptl_crystal_size_mid 0.12
_exptl_crystal_size_min 0.08
_refine_diff_density_max 1.370
_refine_diff_density_min -1.089
_refine_diff_density_rms 0.170
_refine_ls_extinction_method none
_refine_ls_goodness_of_fit_ref 1.062
_refine_ls_hydrogen_treatment constr
_refine_ls_matrix_type full
_refine_ls_number_parameters 252
_refine_ls_number_reflns 2696
_refine_ls_number_restraints 64
_refine_ls_restrained_S_all 1.061
_refine_ls_R_factor_all 0.0773
_refine_ls_R_factor_gt 0.0569
_refine_ls_shift/su_max 0.002
_refine_ls_shift/su_mean 0.000
_refine_ls_structure_factor_coef Fsqd
_refine_ls_weighting_details 'calc w=1/[\s^2^(Fo^2^)+(0.1097P)^2^+4.8934P] where P=(Fo^2^+2Fc^2^)/3'
_refine_ls_weighting_scheme calc
_refine_ls_wR_factor_gt 0.1472
_refine_ls_wR_factor_ref 0.1644
_reflns_number_gt 2067
_reflns_number_total 2696
_reflns_threshold_expression >2sigma(I)
_cod_data_source_file b603337g.txt
_cod_data_source_block 1.HCONH2@293k
_cod_depositor_comments
;
The following automatic conversions were performed:
'_symmetry_cell_setting' value 'Monoclinic' changed to 'monoclinic'
according to '/home/saulius/struct/CIF-dictionaries/cif_core.dic'
dictionary named 'cif_core.dic' version 2.4.1 from 2010-06-29.

Automatic conversion script
Id: cif_fix_enum 1527 2010-12-29 10:47:43Z saulius 
;
_cod_original_cell_volume 2806.8(18)
_cod_original_sg_symbol_H-M C2/c
_cod_database_code 7007310

loop_
_symmetry_equiv_pos_as_xyz
'x, y, z'
'-x, y, -z+1/2'
'x+1/2, y+1/2, z'
'-x+1/2, y+1/2, -z+1/2'
'-x, -y, -z'
'x, -y, z-1/2'
'-x+1/2, -y+1/2, -z'
'x+1/2, -y+1/2, z-1/2'

loop_
_atom_site_label
_atom_site_type_symbol
_atom_site_fract_x
_atom_site_fract_y
_atom_site_fract_z
_atom_site_U_iso_or_equiv
_atom_site_adp_type
_atom_site_occupancy
_atom_site_symmetry_multiplicity
_atom_site_calc_flag
_atom_site_refinement_flags
_atom_site_disorder_assembly
_atom_site_disorder_group
Co1 Co 0.24397(3) 0.72359(7) 0.10275(6) 0.0183(2) Uani 1 1 d . . .
Co2 Co 0.28406(4) 1.03496(7) 0.23474(6) 0.0256(3) Uani 1 1 d . . .
C1 C 0.3956(3) 0.8434(6) 0.2781(4) 0.0260(12) Uani 1 1 d . . .
C2 C 0.4771(3) 0.8240(6) 0.3495(5) 0.0285(12) Uani 1 1 d . . .
C3 C 0.5079(3) 0.7023(6) 0.3706(6) 0.0428(17) Uani 1 1 d . . .
H3A H 0.4789 0.6271 0.3403 0.051 Uiso 1 1 calc R . .
C4 C 0.5821(3) 0.6907(6) 0.4367(6) 0.0417(16) Uani 1 1 d . . .
H4A H 0.6018 0.6066 0.4496 0.050 Uiso 1 1 calc R . .
C5 C 0.5959(3) 0.9136(7) 0.4602(6) 0.0478(18) Uani 1 1 d . . .
H5A H 0.6257 0.9878 0.4893 0.057 Uiso 1 1 calc R . .
C6 C 0.5227(3) 0.9323(7) 0.3960(6) 0.0480(18) Uani 1 1 d . . .
H6A H 0.5039 1.0171 0.3839 0.058 Uiso 1 1 calc R . .
C7 C 0.2048(3) 0.8294(6) 0.2476(4) 0.0265(12) Uani 1 1 d D . .
C8 C 0.2024(6) 0.9504(9) 0.3072(9) 0.032(3) Uani 0.695(19) 1 d PD A 1
H8A H 0.1527 0.9843 0.2623 0.039 Uiso 0.695(19) 1 calc PR A 1
C9 C 0.2259(7) 0.8996(9) 0.4200(8) 0.040(3) Uani 0.695(19) 1 d PD A 1
H9A H 0.2745 0.8643 0.4613 0.048 Uiso 0.695(19) 1 calc PR A 1
H9B H 0.1945 0.8261 0.4049 0.048 Uiso 0.695(19) 1 calc PR A 1
C8' C 0.2317(12) 0.9290(15) 0.3461(17) 0.029(6) Uani 0.305(19) 1 d PDU A 2
H8'A H 0.2771 0.8928 0.4139 0.035 Uiso 0.305(19) 1 calc PR A 2
C9' C 0.1802(10) 0.9414(19) 0.3748(12) 0.031(6) Uani 0.305(19) 1 d PD A 2
H9C H 0.1596 0.8558 0.3697 0.037 Uiso 0.305(19) 1 calc PR A 2
H9D H 0.1410 1.0020 0.3229 0.037 Uiso 0.305(19) 1 calc PR A 2
C10 C 0.2262(3) 0.9949(6) 0.4977(5) 0.0302(13) Uani 1 1 d D . .
N1 N 0.6271(2) 0.7943(5) 0.4834(4) 0.0261(10) Uani 1 1 d . . .
O1 O 0.35675(19) 0.7468(4) 0.2204(3) 0.0288(9) Uani 1 1 d . . .
O2 O 0.3760(2) 0.9556(4) 0.2841(4) 0.0425(12) Uani 1 1 d . . .
O3 O 0.2347(2) 0.8477(4) 0.2037(3) 0.0271(9) Uani 1 1 d . A .
O4 O 0.1746(2) 0.7247(4) 0.2412(4) 0.0351(10) Uani 1 1 d . . .
O5 O 0.2496(2) 1.0518(3) 0.3226(3) 0.0237(8) Uani 1 1 d D . .
O6 O 0.23943(19) 1.1188(4) 0.5013(3) 0.0239(8) Uani 1 1 d . . .
O7 O 0.2228(3) 0.9375(4) 0.5670(4) 0.0425(11) Uani 1 1 d . . .
N2 N 0.434(3) 0.225(5) 0.216(4) 0.30(3) Uani 0.45(2) 1 d PDU B 3
H2C H 0.4413 0.2423 0.1673 0.361 Uiso 0.45(2) 1 calc PR B 3
H2D H 0.3986 0.1752 0.1965 0.361 Uiso 0.45(2) 1 calc PR B 3
O8 O 0.531(3) 0.346(7) 0.356(4) 0.31(3) Uani 0.45(2) 1 d PDU B 3
C11 C 0.478(3) 0.274(4) 0.320(4) 0.160(17) Uani 0.45(2) 1 d PDU B 3
H11A H 0.4691 0.2528 0.3695 0.192 Uiso 0.45(2) 1 calc PR B 3
C11' C 0.5643(19) 0.351(5) 0.494(4) 0.30(3) Uani 0.55(2) 1 d PDU B 4
H11B H 0.5863 0.4139 0.5509 0.356 Uiso 0.55(2) 1 calc PR B 4
N2' N 0.6043(17) 0.253(3) 0.502(2) 0.215(17) Uani 0.55(2) 1 d PDU B 4
H2E H 0.5852 0.1934 0.4500 0.259 Uiso 0.55(2) 1 calc PR B 4
H2F H 0.6497 0.2490 0.5594 0.259 Uiso 0.55(2) 1 calc PR B 4
O8' O 0.4987(17) 0.362(3) 0.413(2) 0.234(14) Uani 0.55(2) 1 d PRDU B 4

loop_
_atom_site_aniso_label
_atom_site_aniso_U_11
_atom_site_aniso_U_22
_atom_site_aniso_U_33
_atom_site_aniso_U_23
_atom_site_aniso_U_13
_atom_site_aniso_U_12
Co1 0.0074(4) 0.0228(4) 0.0162(4) -0.0012(3) 0.0031(3) -0.0018(3)
Co2 0.0179(4) 0.0247(4) 0.0312(5) -0.0042(3) 0.0137(4) -0.0010(3)
C1 0.011(3) 0.029(3) 0.025(3) 0.000(2) 0.005(2) -0.001(2)
C2 0.010(3) 0.033(3) 0.025(3) -0.004(2) 0.002(2) -0.001(2)
C3 0.012(3) 0.034(3) 0.053(4) -0.011(3) 0.006(3) -0.007(2)
C4 0.014(3) 0.035(3) 0.053(4) -0.007(3) 0.009(3) 0.001(2)
C5 0.009(3) 0.034(3) 0.059(4) -0.003(3) 0.001(3) -0.002(3)
C6 0.009(3) 0.034(3) 0.063(4) 0.002(3) 0.004(3) 0.002(2)
C7 0.018(3) 0.030(3) 0.025(3) 0.002(2) 0.010(2) 0.005(2)
C8 0.022(6) 0.031(5) 0.042(6) 0.005(4) 0.019(5) 0.007(4)
C9 0.050(8) 0.024(5) 0.043(6) -0.002(4) 0.028(6) -0.001(5)
C8' 0.022(9) 0.020(9) 0.045(10) 0.007(7) 0.021(8) 0.007(6)
C9' 0.024(12) 0.021(10) 0.018(10) 0.002(7) -0.001(9) 0.005(9)
C10 0.030(3) 0.031(3) 0.026(3) -0.006(2) 0.015(3) -0.005(3)
N1 0.007(2) 0.036(3) 0.021(2) -0.0001(19) 0.0016(19) -0.0013(18)
O1 0.0077(18) 0.032(2) 0.028(2) -0.0037(16) 0.0021(17) -0.0007(15)
O2 0.009(2) 0.035(2) 0.062(3) -0.009(2) 0.011(2) -0.0011(16)
O3 0.030(2) 0.0234(19) 0.030(2) -0.0095(16) 0.0192(19) -0.0041(17)
O4 0.034(2) 0.031(2) 0.052(3) 0.0007(19) 0.033(2) 0.0023(19)
O5 0.017(2) 0.0224(19) 0.031(2) -0.0047(15) 0.0150(18) -0.0057(14)
O6 0.0165(19) 0.027(2) 0.0229(19) 0.0000(15) 0.0099(16) 0.0008(15)
O7 0.045(3) 0.036(2) 0.031(2) -0.0035(19) 0.016(2) -0.011(2)
N2 0.30(3) 0.30(3) 0.30(3) 0.010(10) 0.19(2) -0.004(10)
O8 0.31(3) 0.31(3) 0.31(3) -0.015(10) 0.194(18) 0.006(10)
C11 0.156(19) 0.152(19) 0.168(19) 0.000(10) 0.099(13) 0.009(10)
C11' 0.30(3) 0.30(3) 0.30(3) 0.013(10) 0.19(2) -0.008(10)
N2' 0.214(19) 0.217(19) 0.227(19) 0.017(9) 0.142(13) -0.015(10)
O8' 0.236(17) 0.238(17) 0.225(16) 0.028(10) 0.142(12) -0.022(10)

loop_
_atom_type_symbol
_atom_type_description
_atom_type_scat_dispersion_real
_atom_type_scat_dispersion_imag
_atom_type_scat_source
C C 0.0033 0.0016 'International Tables Vol C Tables 4.2.6.8 and 6.1.1.4'
H H 0.0000 0.0000 'International Tables Vol C Tables 4.2.6.8 and 6.1.1.4'
N N 0.0061 0.0033 'International Tables Vol C Tables 4.2.6.8 and 6.1.1.4'
O O 0.0106 0.0060 'International Tables Vol C Tables 4.2.6.8 and 6.1.1.4'
Co Co 0.3494 0.9721 'International Tables Vol C Tables 4.2.6.8 and 6.1.1.4'

loop_
_geom_angle_atom_site_label_1
_geom_angle_atom_site_label_2
_geom_angle_atom_site_label_3
_geom_angle
_geom_angle_site_symmetry_1
_geom_angle_site_symmetry_3
_geom_angle_publ_flag
O5 Co1 O3 96.70(15) 4_545 . ?
O5 Co1 O1 90.57(16) 4_545 . ?
O3 Co1 O1 88.34(15) . . ?
O5 Co1 O6 89.89(14) 4_545 4_545 ?
O3 Co1 O6 172.31(15) . 4_545 ?
O1 Co1 O6 87.64(15) . 4_545 ?
O5 Co1 O6 168.09(14) 4_545 6_575 ?
O3 Co1 O6 95.20(15) . 6_575 ?
O1 Co1 O6 89.59(15) . 6_575 ?
O6 Co1 O6 78.22(15) 4_545 6_575 ?
O5 Co1 N1 90.33(16) 4_545 8_465 ?
O3 Co1 N1 89.90(16) . 8_465 ?
O1 Co1 N1 178.10(17) . 8_465 ?
O6 Co1 N1 94.03(16) 4_545 8_465 ?
O6 Co1 N1 89.87(16) 6_575 8_465 ?
O5 Co2 O2 127.36(19) . . ?
O5 Co2 O7 124.63(19) . 6_575 ?
O2 Co2 O7 107.0(2) . 6_575 ?
O5 Co2 O4 98.62(15) . 4 ?
O2 Co2 O4 91.35(17) . 4 ?
O7 Co2 O4 89.02(19) 6_575 4 ?
O5 Co2 O3 79.78(14) . . ?
O2 Co2 O3 92.53(16) . . ?
O7 Co2 O3 88.89(17) 6_575 . ?
O4 Co2 O3 175.99(16) 4 . ?
O1 C1 O2 128.0(5) . . ?
O1 C1 C2 116.6(5) . . ?
O2 C1 C2 115.3(5) . . ?
C3 C2 C6 117.6(6) . . ?
C3 C2 C1 122.4(5) . . ?
C6 C2 C1 119.9(5) . . ?
C2 C3 C4 119.9(6) . . ?
C2 C3 H3A 120.1 . . ?
C4 C3 H3A 120.1 . . ?
N1 C4 C3 123.3(6) . . ?
N1 C4 H4A 118.3 . . ?
C3 C4 H4A 118.3 . . ?
N1 C5 C6 123.7(6) . . ?
N1 C5 H5A 118.1 . . ?
C6 C5 H5A 118.1 . . ?
C5 C6 C2 119.4(6) . . ?
C5 C6 H6A 120.3 . . ?
C2 C6 H6A 120.3 . . ?
O3 C7 O4 124.8(5) . . ?
O3 C7 C8 115.5(5) . . ?
O4 C7 C8 119.6(5) . . ?
O3 C7 C8' 112.3(7) . . ?
O4 C7 C8' 119.7(7) . . ?
C8 C7 C8' 22.4(7) . . ?
O5 C8 C9 111.1(8) . . ?
O5 C8 C7 110.9(6) . . ?
C9 C8 C7 105.4(7) . . ?
O5 C8 H8A 109.8 . . ?
C9 C8 H8A 109.8 . . ?
C7 C8 H8A 109.8 . . ?
C8 C9 C10 118.4(8) . . ?
C8 C9 H9A 107.7 . . ?
C10 C9 H9A 107.7 . . ?
C8 C9 H9B 107.7 . . ?
C10 C9 H9B 107.7 . . ?
H9A C9 H9B 107.1 . . ?
O5 C8' C9' 114.2(14) . . ?
O5 C8' C7 109.4(10) . . ?
C9' C8' C7 113.4(12) . . ?
O5 C8' H8'A 106.4 . . ?
C9' C8' H8'A 106.4 . . ?
C7 C8' H8'A 106.4 . . ?
C8' C9' C10 106.2(13) . . ?
C8' C9' H9C 110.5 . . ?
C10 C9' H9C 110.5 . . ?
C8' C9' H9D 110.5 . . ?
C10 C9' H9D 110.5 . . ?
H9C C9' H9D 108.7 . . ?
O7 C10 O6 124.3(5) . . ?
O7 C10 C9 112.4(6) . . ?
O6 C10 C9 122.5(6) . . ?
O7 C10 C9' 118.6(9) . . ?
O6 C10 C9' 111.2(9) . . ?
C9 C10 C9' 35.9(7) . . ?
C4 N1 C5 116.0(5) . . ?
C4 N1 Co1 123.7(4) . 8_566 ?
C5 N1 Co1 120.0(4) . 8_566 ?
C1 O1 Co1 132.1(4) . . ?
C1 O2 Co2 135.4(4) . . ?
C7 O3 Co1 130.5(4) . . ?
C7 O3 Co2 115.6(3) . . ?
Co1 O3 Co2 113.93(17) . . ?
C7 O4 Co2 126.0(4) . 4_545 ?
C8 O5 C8' 24.4(8) . . ?
C8 O5 Co2 116.3(4) . . ?
C8' O5 Co2 114.0(6) . . ?
C8 O5 Co1 119.3(4) . 4 ?
C8' O5 Co1 122.7(6) . 4 ?
Co2 O5 Co1 122.35(18) . 4 ?
C10 O6 Co1 127.5(3) . 4 ?
C10 O6 Co1 130.7(3) . 6_576 ?
Co1 O6 Co1 101.78(15) 4 6_576 ?
C10 O7 Co2 128.6(4) . 6_576 ?
C11 N2 H2C 120.0 . . ?
C11 N2 H2D 120.0 . . ?
H2C N2 H2D 120.0 . . ?
O8 C11 N2 125(2) . . ?
O8 C11 H11A 117.5 . . ?
N2 C11 H11A 117.4 . . ?
O8' C11' N2' 123.2(12) . . ?
O8' C11' H11B 118.4 . . ?
N2' C11' H11B 118.4 . . ?
C11' N2' H2E 120.0 . . ?
C11' N2' H2F 120.0 . . ?
H2E N2' H2F 120.0 . . ?

loop_
_geom_bond_atom_site_label_1
_geom_bond_atom_site_label_2
_geom_bond_distance
_geom_bond_site_symmetry_2
_geom_bond_publ_flag
Co1 O5 2.021(4) 4_545 ?
Co1 O3 2.085(3) . ?
Co1 O1 2.097(4) . ?
Co1 O6 2.120(4) 4_545 ?
Co1 O6 2.162(4) 6_575 ?
Co1 N1 2.164(4) 8_465 ?
Co2 O5 1.944(4) . ?
Co2 O2 1.971(4) . ?
Co2 O7 2.000(4) 6_575 ?
Co2 O4 2.078(4) 4 ?
Co2 O3 2.115(4) . ?
C1 O1 1.247(7) . ?
C1 O2 1.249(7) . ?
C1 C2 1.521(7) . ?
C2 C3 1.362(9) . ?
C2 C6 1.380(9) . ?
C3 C4 1.376(9) . ?
C3 H3A 0.9300 . ?
C4 N1 1.338(8) . ?
C4 H4A 0.9300 . ?
C5 N1 1.340(8) . ?
C5 C6 1.367(9) . ?
C5 H5A 0.9300 . ?
C6 H6A 0.9300 . ?
C7 O3 1.244(7) . ?
C7 O4 1.245(7) . ?
C7 C8 1.539(9) . ?
C7 C8' 1.563(14) . ?
C8 O5 1.422(9) . ?
C8 C9 1.511(11) . ?
C8 H8A 0.9800 . ?
C9 C10 1.512(9) . ?
C9 H9A 0.9700 . ?
C9 H9B 0.9700 . ?
C8' O5 1.425(15) . ?
C8' C9' 1.527(15) . ?
C8' H8'A 0.9800 . ?
C9' C10 1.547(12) . ?
C9' H9C 0.9700 . ?
C9' H9D 0.9700 . ?
C10 O7 1.238(7) . ?
C10 O6 1.284(7) . ?
N1 Co1 2.164(4) 8_566 ?
O4 Co2 2.078(4) 4_545 ?
O5 Co1 2.021(4) 4 ?
O6 Co1 2.120(4) 4 ?
O6 Co1 2.162(4) 6_576 ?
O7 Co2 1.999(4) 6_576 ?
N2 C11 1.324(10) . ?
N2 H2C 0.8600 . ?
N2 H2D 0.8600 . ?
O8 C11 1.238(10) . ?
C11 H11A 0.9300 . ?
C11' O8' 1.242(10) . ?
C11' N2' 1.315(10) . ?
C11' H11B 0.9300 . ?
N2' H2E 0.8600 . ?
N2' H2F 0.8600 . ?

loop_
_geom_hbond_atom_site_label_D
_geom_hbond_atom_site_label_H
_geom_hbond_atom_site_label_A
_geom_hbond_distance_DH
_geom_hbond_distance_HA
_geom_hbond_distance_DA
_geom_hbond_angle_DHA
_geom_hbond_site_symmetry_A
N2 H2D O4 0.86 2.48 3.02(7) 121.6 4_545
N2 H2C N2 0.86 2.30 2.58(12) 99.3 2_655
N2' H2F O7 0.86 2.52 2.97(3) 113.3 3_545

loop_
_geom_torsion_atom_site_label_1
_geom_torsion_atom_site_label_2
_geom_torsion_atom_site_label_3
_geom_torsion_atom_site_label_4
_geom_torsion
_geom_torsion_site_symmetry_1
_geom_torsion_site_symmetry_2
_geom_torsion_site_symmetry_3
_geom_torsion_site_symmetry_4
_geom_torsion_publ_flag
O1 C1 C2 C3 -14.2(9) . . . . ?
O2 C1 C2 C3 166.5(6) . . . . ?
O1 C1 C2 C6 166.1(6) . . . . ?
O2 C1 C2 C6 -13.2(9) . . . . ?
C6 C2 C3 C4 0.4(11) . . . . ?
C1 C2 C3 C4 -179.4(6) . . . . ?
C2 C3 C4 N1 0.3(12) . . . . ?
N1 C5 C6 C2 -1.5(13) . . . . ?
C3 C2 C6 C5 0.2(11) . . . . ?
C1 C2 C6 C5 179.9(7) . . . . ?
O3 C7 C8 O5 -13.3(10) . . . . ?
O4 C7 C8 O5 170.2(6) . . . . ?
C8' C7 C8 O5 73.5(17) . . . . ?
O3 C7 C8 C9 -133.7(8) . . . . ?
O4 C7 C8 C9 49.8(10) . . . . ?
C8' C7 C8 C9 -46.9(17) . . . . ?
O5 C8 C9 C10 62.3(12) . . . . ?
C7 C8 C9 C10 -177.5(7) . . . . ?
O3 C7 C8' O5 31.9(17) . . . . ?
O4 C7 C8' O5 -167.5(9) . . . . ?
C8 C7 C8' O5 -71.3(18) . . . . ?
O3 C7 C8' C9' 160.7(13) . . . . ?
O4 C7 C8' C9' -39(2) . . . . ?
C8 C7 C8' C9' 57.5(19) . . . . ?
O5 C8' C9' C10 -75.7(19) . . . . ?
C7 C8' C9' C10 158.0(12) . . . . ?
C8 C9 C10 O7 157.9(9) . . . . ?
C8 C9 C10 O6 -31.8(13) . . . . ?
C8 C9 C10 C9' 49.6(13) . . . . ?
C8' C9' C10 O7 -130.3(12) . . . . ?
C8' C9' C10 O6 75.5(14) . . . . ?
C8' C9' C10 C9 -41.1(11) . . . . ?
C3 C4 N1 C5 -1.5(11) . . . . ?
C3 C4 N1 Co1 172.8(6) . . . 8_566 ?
C6 C5 N1 C4 2.1(11) . . . . ?
C6 C5 N1 Co1 -172.4(7) . . . 8_566 ?
O2 C1 O1 Co1 3.2(9) . . . . ?
C2 C1 O1 Co1 -176.0(4) . . . . ?
O5 Co1 O1 C1 -133.4(5) 4_545 . . . ?
O3 Co1 O1 C1 -36.7(5) . . . . ?
O6 Co1 O1 C1 136.8(5) 4_545 . . . ?
O6 Co1 O1 C1 58.5(5) 6_575 . . . ?
N1 Co1 O1 C1 -15(6) 8_465 . . . ?
O1 C1 O2 Co2 12.0(10) . . . . ?
C2 C1 O2 Co2 -168.8(4) . . . . ?
O5 Co2 O2 C1 92.8(6) . . . . ?
O7 Co2 O2 C1 -75.9(6) 6_575 . . . ?
O4 Co2 O2 C1 -165.3(6) 4 . . . ?
O3 Co2 O2 C1 13.7(6) . . . . ?
O4 C7 O3 Co1 2.3(9) . . . . ?
C8 C7 O3 Co1 -174.0(5) . . . . ?
C8' C7 O3 Co1 161.7(10) . . . . ?
O4 C7 O3 Co2 -178.1(5) . . . . ?
C8 C7 O3 Co2 5.6(7) . . . . ?
C8' C7 O3 Co2 -18.6(11) . . . . ?
O5 Co1 O3 C7 -33.8(5) 4_545 . . . ?
O1 Co1 O3 C7 -124.2(5) . . . . ?
O6 Co1 O3 C7 177.3(9) 4_545 . . . ?
O6 Co1 O3 C7 146.4(5) 6_575 . . . ?
N1 Co1 O3 C7 56.5(5) 8_465 . . . ?
O5 Co1 O3 Co2 146.54(18) 4_545 . . . ?
O1 Co1 O3 Co2 56.2(2) . . . . ?
O6 Co1 O3 Co2 -2.3(12) 4_545 . . . ?
O6 Co1 O3 Co2 -33.27(19) 6_575 . . . ?
N1 Co1 O3 Co2 -123.1(2) 8_465 . . . ?
O5 Co2 O3 C7 2.1(4) . . . . ?
O2 Co2 O3 C7 129.6(4) . . . . ?
O7 Co2 O3 C7 -123.5(4) 6_575 . . . ?
O4 Co2 O3 C7 -65(2) 4 . . . ?
O5 Co2 O3 Co1 -178.3(2) . . . . ?
O2 Co2 O3 Co1 -50.7(2) . . . . ?
O7 Co2 O3 Co1 56.2(2) 6_575 . . . ?
O4 Co2 O3 Co1 115(2) 4 . . . ?
O3 C7 O4 Co2 45.6(8) . . . 4_545 ?
C8 C7 O4 Co2 -138.2(6) . . . 4_545 ?
C8' C7 O4 Co2 -112.4(11) . . . 4_545 ?
C9 C8 O5 C8' 41.4(16) . . . . ?
C7 C8 O5 C8' -75.5(16) . . . . ?
C9 C8 O5 Co2 132.0(6) . . . . ?
C7 C8 O5 Co2 15.1(9) . . . . ?
C9 C8 O5 Co1 -63.9(9) . . . 4 ?
C7 C8 O5 Co1 179.2(5) . . . 4 ?
C9' C8' O5 C8 -57.7(18) . . . . ?
C7 C8' O5 C8 70.7(18) . . . . ?
C9' C8' O5 Co2 -158.7(11) . . . . ?
C7 C8' O5 Co2 -30.4(17) . . . . ?
C9' C8' O5 Co1 32(2) . . . 4 ?
C7 C8' O5 Co1 160.1(7) . . . 4 ?
O2 Co2 O5 C8 -95.2(6) . . . . ?
O7 Co2 O5 C8 71.6(6) 6_575 . . . ?
O4 Co2 O5 C8 166.4(6) 4 . . . ?
O3 Co2 O5 C8 -9.9(6) . . . . ?
O2 Co2 O5 C8' -68.3(11) . . . . ?
O7 Co2 O5 C8' 98.5(11) 6_575 . . . ?
O4 Co2 O5 C8' -166.7(11) 4 . . . ?
O3 Co2 O5 C8' 17.0(10) . . . . ?
O2 Co2 O5 Co1 101.2(2) . . . 4 ?
O7 Co2 O5 Co1 -91.9(3) 6_575 . . 4 ?
O4 Co2 O5 Co1 2.9(2) 4 . . 4 ?
O3 Co2 O5 Co1 -173.4(2) . . . 4 ?
O7 C10 O6 Co1 173.8(4) . . . 4 ?
C9 C10 O6 Co1 4.7(9) . . . 4 ?
C9' C10 O6 Co1 -33.7(10) . . . 4 ?
O7 C10 O6 Co1 -10.6(9) . . . 6_576 ?
C9 C10 O6 Co1 -179.7(6) . . . 6_576 ?
C9' C10 O6 Co1 141.8(8) . . . 6_576 ?
O6 C10 O7 Co2 -38.5(9) . . . 6_576 ?
C9 C10 O7 Co2 131.6(6) . . . 6_576 ?
C9' C10 O7 Co2 170.9(9) . . . 6_576 ?
